data_1571013
loop_
_publ_author_name
'Juda, Cristin E.'
'Handford, Rex C.'
'Bartholomew, Amymarie K.'
'Powers, Tamara M.'
'Gu, Nina X.'
'Meyer, Elisabeth'
'Roth, Nikolaj'
'Chen, Yu-Sheng'
'Zheng, Shao-Liang'
'Betley, Theodore A.'

_publ_section_title
;
 Cluster dynamics of heterometallic trinuclear clusters during ligand
 substitution, redox chemistry, and group transfer processes.
;
_journal_issue 21
_journal_name_full 'Chemical science'
_journal_page_first 8242
_journal_page_last 8248
_journal_paper_doi 10.1039/d3sc03606e
_journal_volume 15
_journal_year 2024
_chemical_formula_sum 'C58 H102 Cl N7 Si3 Zn3'
_chemical_formula_weight 1213.29
_space_group_crystal_system orthorhombic
_space_group_IT_number 61
_space_group_name_Hall '-P 2ac 2ab'
_space_group_name_H-M_alt 'P b c a'
_atom_sites_solution_hydrogens geom
_audit_creation_method SHELXL-2014/7
_audit_update_record
;
2020-03-27 deposited with the CCDC.	2024-02-05 downloaded from the CCDC.
;
_cell_angle_alpha 90
_cell_angle_beta 90
_cell_angle_gamma 90
_cell_formula_units_Z 8
_cell_length_a 27.1744(9)
_cell_length_b 19.1482(7)
_cell_length_c 27.5979(10)
_cell_measurement_reflns_used 9987
_cell_measurement_temperature 100(2)
_cell_measurement_theta_max 23.4635
_cell_measurement_theta_min 2.3575
_cell_volume 14360.3(9)
_computing_cell_refinement 'SAINT 8.35A (Bruker-AXS, 2015)'
_computing_data_collection 'APEX3 v2016.1.0 (Bruker-AXS, 2016)'
_computing_data_reduction 'SAINT 8.35A (Bruker-AXS, 2015)'
_computing_molecular_graphics 'Bruker SHELXTL (Sheldrick, 2015)'
_computing_publication_material 'Bruker SHELXTL (Sheldrick, 2015)'
_computing_structure_refinement 'SHELXL-2014/7 (Sheldrick, 2014)'
_computing_structure_solution 'SHELXT-2014 (Sheldrick, 2015)'
_diffrn_ambient_temperature 100(2)
_diffrn_measured_fraction_theta_full 0.999
_diffrn_measured_fraction_theta_max 0.999
_diffrn_measurement_device_type
;
Bruker D8 goniometer with CCD area detector
;
_diffrn_measurement_method 'omega and phi scans'
_diffrn_radiation_type MoK\a
_diffrn_radiation_wavelength 0.71073
_diffrn_reflns_av_R_equivalents 0.1071
_diffrn_reflns_av_unetI/netI 0.0453
_diffrn_reflns_Laue_measured_fraction_full 0.999
_diffrn_reflns_Laue_measured_fraction_max 0.999
_diffrn_reflns_limit_h_max 32
_diffrn_reflns_limit_h_min -32
_diffrn_reflns_limit_k_max 22
_diffrn_reflns_limit_k_min -22
_diffrn_reflns_limit_l_max 32
_diffrn_reflns_limit_l_min -32
_diffrn_reflns_number 205391
_diffrn_reflns_point_group_measured_fraction_full 0.999
_diffrn_reflns_point_group_measured_fraction_max 0.999
_diffrn_reflns_theta_full 25.056
_diffrn_reflns_theta_max 25.056
_diffrn_reflns_theta_min 1.476
_diffrn_source 'fine-focus sealed tube'
_exptl_absorpt_coefficient_mu 1.117
_exptl_absorpt_correction_T_max 0.7452
_exptl_absorpt_correction_T_min 0.6798
_exptl_absorpt_correction_type multi-scan
_exptl_absorpt_process_details SADABS
_exptl_crystal_colour colorless
_exptl_crystal_density_diffrn 1.122
_exptl_crystal_density_method 'not measured'
_exptl_crystal_description block
_exptl_crystal_F_000 5184
_exptl_crystal_size_max 0.400
_exptl_crystal_size_mid 0.390
_exptl_crystal_size_min 0.380
_refine_diff_density_max 0.447
_refine_diff_density_min -0.309
_refine_diff_density_rms 0.059
_refine_ls_extinction_method none
_refine_ls_goodness_of_fit_ref 1.028
_refine_ls_hydrogen_treatment constr
_refine_ls_matrix_type full
_refine_ls_number_parameters 676
_refine_ls_number_reflns 12718
_refine_ls_number_restraints 0
_refine_ls_restrained_S_all 1.028
_refine_ls_R_factor_all 0.0528
_refine_ls_R_factor_gt 0.0332
_refine_ls_shift/su_max 0.002
_refine_ls_shift/su_mean 0.000
_refine_ls_structure_factor_coef Fsqd
_refine_ls_weighting_details 'w=1/[\s^2^(Fo^2^)+(0.0270P)^2^+9.8825P] where P=(Fo^2^+2Fc^2^)/3'
_refine_ls_weighting_scheme calc
_refine_ls_wR_factor_gt 0.0721
_refine_ls_wR_factor_ref 0.0791
_reflns_Friedel_coverage 0.000
_reflns_number_gt 9744
_reflns_number_total 12718
_reflns_threshold_expression 'I > 2\s(I)'
_cod_data_source_file d3sc03606e2.cif
_cod_data_source_block cj45_070815_a_sq
_cod_depositor_comments 'Adding full bibliography for 1571003--1571015.cif.'
_cod_database_code 1571013
_shelx_shelxl_version_number 2014/7
_shelx_space_group_comment
;
The symmetry employed for this shelxl refinement is uniquely defined
by the following loop, which should always be used as a source of
symmetry information in preference to the above space-group names.
They are only intended as comments.
;
_shelx_estimated_absorpt_t_min 0.663
_shelx_estimated_absorpt_t_max 0.676

loop_
_space_group_symop_operation_xyz
'x, y, z'
'-x+1/2, -y, z+1/2'
'-x, y+1/2, -z+1/2'
'x+1/2, -y+1/2, -z'
'-x, -y, -z'
'x-1/2, y, -z-1/2'
'x, -y-1/2, z-1/2'
'-x-1/2, y-1/2, z'

loop_
_atom_site_label
_atom_site_type_symbol
_atom_site_fract_x
_atom_site_fract_y
_atom_site_fract_z
_atom_site_U_iso_or_equiv
_atom_site_adp_type
_atom_site_occupancy
_atom_site_site_symmetry_order
_atom_site_calc_flag
_atom_site_refinement_flags_posn
_atom_site_refinement_flags_adp
_atom_site_refinement_flags_occupancy
_atom_site_disorder_assembly
_atom_site_disorder_group
Zn01 Zn 0.40561(2) 0.67492(2) 0.38372(2) 0.01913(8) Uani 1 1 d . . . . .
Zn02 Zn 0.38239(2) 0.61850(2) 0.28422(2) 0.01883(8) Uani 1 1 d . . . . .
Zn03 Zn 0.30265(2) 0.66767(2) 0.35087(2) 0.01996(8) Uani 1 1 d . . . . .
Cl1 Cl 0.37094(2) 0.74313(3) 0.30896(2) 0.01767(13) Uani 1 1 d . . . . .
Si2 Si 0.20920(3) 0.75857(4) 0.33329(3) 0.02161(16) Uani 1 1 d . . . . .
Si1 Si 0.43448(3) 0.61319(4) 0.18096(3) 0.02267(17) Uani 1 1 d . . . . .
Si3 Si 0.46039(3) 0.79580(4) 0.43841(3) 0.02800(18) Uani 1 1 d . . . . .
N3 N 0.31734(7) 0.58607(10) 0.30527(7) 0.0187(5) Uani 1 1 d . . . . .
N1 N 0.42513(7) 0.59575(10) 0.34371(7) 0.0172(5) Uani 1 1 d . . . . .
N6 N 0.41156(8) 0.73962(11) 0.43606(7) 0.0222(5) Uani 1 1 d . . . . .
N2 N 0.43859(7) 0.60824(11) 0.24290(7) 0.0216(5) Uani 1 1 d . . . . .
N5 N 0.33815(7) 0.64296(11) 0.40977(7) 0.0201(5) Uani 1 1 d . . . . .
N4 N 0.24521(7) 0.69028(11) 0.31448(7) 0.0210(5) Uani 1 1 d . . . . .
N7 N 0.62249(8) 0.39016(11) 0.31764(8) 0.0281(5) Uani 1 1 d . . . . .
C19 C 0.27823(9) 0.59094(13) 0.26982(9) 0.0214(6) Uani 1 1 d . . . . .
C7 C 0.47433(9) 0.59708(13) 0.32342(9) 0.0180(5) Uani 1 1 d . . . . .
C5 C 0.32071(9) 0.51815(13) 0.33227(9) 0.0233(6) Uani 1 1 d . . . . .
H5 H 0.2988 0.4839 0.3155 0.028 Uiso 1 1 calc R U . . .
C31 C 0.33228(9) 0.68487(13) 0.45296(9) 0.0227(6) Uani 1 1 d . . . . .
C23 C 0.20774(9) 0.65150(13) 0.23726(9) 0.0226(6) Uani 1 1 d . . . . .
H23 H 0.1834 0.6870 0.2393 0.027 Uiso 1 1 calc R U . . .
C24 C 0.24274(9) 0.64576(13) 0.27474(9) 0.0204(6) Uani 1 1 d . . . . .
C9 C 0.56268(9) 0.60066(14) 0.33535(10) 0.0258(6) Uani 1 1 d . . . . .
H9 H 0.5902 0.5992 0.3565 0.031 Uiso 1 1 calc R U . . .
C36 C 0.36940(9) 0.73439(13) 0.46483(9) 0.0224(6) Uani 1 1 d . . . . .
C12 C 0.47991(9) 0.60469(13) 0.27239(9) 0.0190(6) Uani 1 1 d . . . . .
C4 C 0.37318(9) 0.48731(13) 0.33280(10) 0.0237(6) Uani 1 1 d . . . . .
H4A H 0.3713 0.4383 0.3440 0.028 Uiso 1 1 calc R U . . .
H4B H 0.3860 0.4869 0.2992 0.028 Uiso 1 1 calc R U . . .
C3 C 0.41011(9) 0.52681(13) 0.36519(9) 0.0219(6) Uani 1 1 d . . . . .
H3 H 0.4404 0.4974 0.3676 0.026 Uiso 1 1 calc R U . . .
C10 C 0.56890(9) 0.60887(13) 0.28596(9) 0.0247(6) Uani 1 1 d . . . . .
H10 H 0.6011 0.6137 0.2730 0.030 Uiso 1 1 calc R U . . .
C8 C 0.51493(9) 0.59458(13) 0.35329(9) 0.0223(6) Uani 1 1 d . . . . .
H8 H 0.5102 0.5885 0.3871 0.027 Uiso 1 1 calc R U . . .
C20 C 0.27625(9) 0.54582(14) 0.23038(9) 0.0250(6) Uani 1 1 d . . . . .
H20 H 0.2992 0.5085 0.2284 0.030 Uiso 1 1 calc R U . . .
C43 C 0.63663(11) 0.44739(14) 0.28196(10) 0.0302(7) Uani 1 1 d . . . . .
H43A H 0.6102 0.4830 0.2820 0.036 Uiso 1 1 calc R U . . .
H43B H 0.6669 0.4703 0.2940 0.036 Uiso 1 1 calc R U . . .
C22 C 0.20756(9) 0.60735(14) 0.19766(10) 0.0264(6) Uani 1 1 d . . . . .
H22 H 0.1838 0.6137 0.1728 0.032 Uiso 1 1 calc R U . . .
C51 C 0.66103(10) 0.33309(14) 0.31976(10) 0.0290(6) Uani 1 1 d . . . . .
H51A H 0.6634 0.3113 0.2873 0.035 Uiso 1 1 calc R U . . .
H51B H 0.6495 0.2967 0.3425 0.035 Uiso 1 1 calc R U . . .
C27 C 0.15262(9) 0.72674(14) 0.36716(10) 0.0262(6) Uani 1 1 d . . . . .
C6 C 0.30233(9) 0.52535(14) 0.38451(9) 0.0249(6) Uani 1 1 d . . . . .
H6A H 0.2970 0.4780 0.3979 0.030 Uiso 1 1 calc R U . . .
H6B H 0.2701 0.5494 0.3840 0.030 Uiso 1 1 calc R U . . .
C1 C 0.33681(9) 0.56538(13) 0.41863(9) 0.0236(6) Uani 1 1 d . . . . .
H1 H 0.3243 0.5582 0.4523 0.028 Uiso 1 1 calc R U . . .
C35 C 0.36122(10) 0.77518(15) 0.50654(9) 0.0276(6) Uani 1 1 d . . . . .
H35 H 0.3850 0.8091 0.5155 0.033 Uiso 1 1 calc R U . . .
C21 C 0.24168(9) 0.55406(15) 0.19394(10) 0.0272(6) Uani 1 1 d . . . . .
H21 H 0.2414 0.5236 0.1668 0.033 Uiso 1 1 calc R U . . .
C32 C 0.29098(10) 0.67796(15) 0.48223(9) 0.0272(6) Uani 1 1 d . . . . .
H32 H 0.2666 0.6445 0.4738 0.033 Uiso 1 1 calc R U . . .
C2 C 0.38857(9) 0.53294(14) 0.41638(9) 0.0232(6) Uani 1 1 d . . . . .
H2A H 0.4111 0.5616 0.4363 0.028 Uiso 1 1 calc R U . . .
H2B H 0.3873 0.4858 0.4310 0.028 Uiso 1 1 calc R U . . .
C44 C 0.64539(11) 0.42461(15) 0.23020(10) 0.0334(7) Uani 1 1 d . . . . .
H44A H 0.6174 0.3960 0.2188 0.040 Uiso 1 1 calc R U . . .
H44B H 0.6756 0.3958 0.2284 0.040 Uiso 1 1 calc R U . . .
C15 C 0.44503(10) 0.52603(15) 0.15001(10) 0.0307(7) Uani 1 1 d . . . . .
C11 C 0.52853(9) 0.61008(14) 0.25517(9) 0.0242(6) Uani 1 1 d . . . . .
H11 H 0.5339 0.6147 0.2213 0.029 Uiso 1 1 calc R U . . .
C25 C 0.18975(11) 0.81933(14) 0.28349(10) 0.0325(7) Uani 1 1 d . . . . .
H25A H 0.2181 0.8301 0.2629 0.049 Uiso 1 1 calc R U . . .
H25B H 0.1769 0.8626 0.2976 0.049 Uiso 1 1 calc R U . . .
H25C H 0.1641 0.7970 0.2639 0.049 Uiso 1 1 calc R U . . .
C14 C 0.47706(10) 0.67992(14) 0.15407(10) 0.0307(7) Uani 1 1 d . . . . .
H14A H 0.4894 0.7107 0.1797 0.046 Uiso 1 1 calc R U . . .
H14B H 0.4592 0.7077 0.1300 0.046 Uiso 1 1 calc R U . . .
H14C H 0.5048 0.6562 0.1385 0.046 Uiso 1 1 calc R U . . .
C47 C 0.57442(10) 0.35570(15) 0.30208(11) 0.0324(7) Uani 1 1 d . . . . .
H47A H 0.5800 0.3311 0.2710 0.039 Uiso 1 1 calc R U . . .
H47B H 0.5654 0.3201 0.3265 0.039 Uiso 1 1 calc R U . . .
C34 C 0.31954(11) 0.76738(16) 0.53497(10) 0.0342(7) Uani 1 1 d . . . . .
H34 H 0.3152 0.7960 0.5628 0.041 Uiso 1 1 calc R U . . .
C45 C 0.65090(11) 0.48909(15) 0.19812(10) 0.0336(7) Uani 1 1 d . . . . .
H45A H 0.6203 0.5170 0.2000 0.040 Uiso 1 1 calc R U . . .
H45B H 0.6781 0.5182 0.2108 0.040 Uiso 1 1 calc R U . . .
C13 C 0.37003(10) 0.64212(15) 0.16762(10) 0.0322(7) Uani 1 1 d . . . . .
H13A H 0.3471 0.6040 0.1749 0.048 Uiso 1 1 calc R U . . .
H13B H 0.3673 0.6547 0.1333 0.048 Uiso 1 1 calc R U . . .
H13C H 0.3619 0.6828 0.1877 0.048 Uiso 1 1 calc R U . . .
C30 C 0.12189(10) 0.67949(16) 0.33419(11) 0.0368(7) Uani 1 1 d . . . . .
H30A H 0.1090 0.7069 0.3070 0.055 Uiso 1 1 calc R U . . .
H30B H 0.0944 0.6598 0.3527 0.055 Uiso 1 1 calc R U . . .
H30C H 0.1426 0.6416 0.3218 0.055 Uiso 1 1 calc R U . . .
C33 C 0.28422(10) 0.71844(16) 0.52326(10) 0.0323(7) Uani 1 1 d . . . . .
H33 H 0.2558 0.7126 0.5430 0.039 Uiso 1 1 calc R U . . .
C52 C 0.71230(10) 0.35589(15) 0.33522(11) 0.0348(7) Uani 1 1 d . . . . .
H52A H 0.7107 0.3786 0.3674 0.042 Uiso 1 1 calc R U . . .
H52B H 0.7254 0.3902 0.3117 0.042 Uiso 1 1 calc R U . . .
C38 C 0.48775(11) 0.79502(16) 0.37626(10) 0.0359(7) Uani 1 1 d . . . . .
H38A H 0.4950 0.7468 0.3667 0.054 Uiso 1 1 calc R U . . .
H38B H 0.5182 0.8223 0.3762 0.054 Uiso 1 1 calc R U . . .
H38C H 0.4644 0.8155 0.3533 0.054 Uiso 1 1 calc R U . . .
C26 C 0.24818(10) 0.80999(14) 0.37624(11) 0.0331(7) Uani 1 1 d . . . . .
H26A H 0.2582 0.7801 0.4033 0.050 Uiso 1 1 calc R U . . .
H26B H 0.2293 0.8498 0.3886 0.050 Uiso 1 1 calc R U . . .
H26C H 0.2775 0.8270 0.3593 0.050 Uiso 1 1 calc R U . . .
C29 C 0.16868(11) 0.68386(16) 0.41146(11) 0.0375(8) Uani 1 1 d . . . . .
H29A H 0.1896 0.6451 0.4009 0.056 Uiso 1 1 calc R U . . .
H29B H 0.1395 0.6654 0.4280 0.056 Uiso 1 1 calc R U . . .
H29C H 0.1872 0.7138 0.4338 0.056 Uiso 1 1 calc R U . . .
C53 C 0.74627(11) 0.29256(16) 0.33753(11) 0.0370(7) Uani 1 1 d . . . . .
H53A H 0.7329 0.2587 0.3612 0.044 Uiso 1 1 calc R U . . .
H53B H 0.7469 0.2695 0.3054 0.044 Uiso 1 1 calc R U . . .
C39 C 0.50939(11) 0.76542(18) 0.48247(11) 0.0407(8) Uani 1 1 d . . . . .
C55 C 0.61713(12) 0.42568(15) 0.36669(9) 0.0346(7) Uani 1 1 d . . . . .
H55A H 0.6486 0.4490 0.3746 0.042 Uiso 1 1 calc R U . . .
H55B H 0.5917 0.4624 0.3639 0.042 Uiso 1 1 calc R U . . .
C28 C 0.12090(11) 0.78817(16) 0.38430(11) 0.0385(8) Uani 1 1 d . . . . .
H28A H 0.1407 0.8192 0.4047 0.058 Uiso 1 1 calc R U . . .
H28B H 0.0929 0.7705 0.4030 0.058 Uiso 1 1 calc R U . . .
H28C H 0.1088 0.8141 0.3561 0.058 Uiso 1 1 calc R U . . .
C16 C 0.49686(11) 0.49843(16) 0.16055(11) 0.0394(8) Uani 1 1 d . . . . .
H16A H 0.5213 0.5312 0.1477 0.059 Uiso 1 1 calc R U . . .
H16B H 0.5011 0.4528 0.1450 0.059 Uiso 1 1 calc R U . . .
H16C H 0.5013 0.4936 0.1956 0.059 Uiso 1 1 calc R U . . .
C37 C 0.44287(12) 0.88824(15) 0.45330(11) 0.0421(8) Uani 1 1 d . . . . .
H37A H 0.4114 0.8996 0.4378 0.063 Uiso 1 1 calc R U . . .
H37B H 0.4684 0.9201 0.4414 0.063 Uiso 1 1 calc R U . . .
H37C H 0.4396 0.8933 0.4885 0.063 Uiso 1 1 calc R U . . .
C18 C 0.40745(12) 0.47218(15) 0.16802(12) 0.0460(8) Uani 1 1 d . . . . .
H18A H 0.4098 0.4680 0.2033 0.069 Uiso 1 1 calc R U . . .
H18B H 0.4143 0.4268 0.1531 0.069 Uiso 1 1 calc R U . . .
H18C H 0.3742 0.4874 0.1591 0.069 Uiso 1 1 calc R U . . .
C49 C 0.48274(11) 0.36550(17) 0.29252(11) 0.0420(8) Uani 1 1 d . . . . .
H49A H 0.4790 0.3364 0.3220 0.050 Uiso 1 1 calc R U . . .
H49B H 0.4554 0.3997 0.2922 0.050 Uiso 1 1 calc R U . . .
C50 C 0.47803(12) 0.31950(18) 0.24900(11) 0.0466(8) Uani 1 1 d . . . . .
H50A H 0.4820 0.3476 0.2196 0.070 Uiso 1 1 calc R U . . .
H50B H 0.4455 0.2975 0.2489 0.070 Uiso 1 1 calc R U . . .
H50C H 0.5035 0.2833 0.2500 0.070 Uiso 1 1 calc R U . . .
C56 C 0.60344(13) 0.37800(18) 0.40855(10) 0.0478(9) Uani 1 1 d . . . . .
H56A H 0.6289 0.3416 0.4128 0.057 Uiso 0.803(8) 1 calc R U P A 1
H56B H 0.5716 0.3547 0.4018 0.057 Uiso 0.803(8) 1 calc R U P A 1
H56C H 0.5850 0.3385 0.3942 0.057 Uiso 0.197(8) 1 calc R U P A 2
H56D H 0.6347 0.3584 0.4209 0.057 Uiso 0.197(8) 1 calc R U P A 2
C48 C 0.53131(11) 0.40516(17) 0.29582(12) 0.0428(8) Uani 1 1 d . . . . .
H48A H 0.5360 0.4331 0.2660 0.051 Uiso 1 1 calc R U . . .
H48B H 0.5301 0.4378 0.3236 0.051 Uiso 1 1 calc R U . . .
C17 C 0.43959(13) 0.53386(17) 0.09485(10) 0.0461(9) Uani 1 1 d . . . . .
H17A H 0.4071 0.5532 0.0873 0.069 Uiso 1 1 calc R U . . .
H17B H 0.4430 0.4880 0.0794 0.069 Uiso 1 1 calc R U . . .
H17C H 0.4652 0.5653 0.0826 0.069 Uiso 1 1 calc R U . . .
C46 C 0.66124(14) 0.47188(18) 0.14575(11) 0.0535(10) Uani 1 1 d . . . . .
H46A H 0.6624 0.5151 0.1268 0.080 Uiso 1 1 calc R U . . .
H46B H 0.6351 0.4416 0.1332 0.080 Uiso 1 1 calc R U . . .
H46C H 0.6929 0.4478 0.1433 0.080 Uiso 1 1 calc R U . . .
C40 C 0.48828(12) 0.7626(2) 0.53388(11) 0.0569(10) Uani 1 1 d . . . . .
H40A H 0.4786 0.8097 0.5440 0.085 Uiso 1 1 calc R U . . .
H40B H 0.5133 0.7445 0.5561 0.085 Uiso 1 1 calc R U . . .
H40C H 0.4594 0.7319 0.5344 0.085 Uiso 1 1 calc R U . . .
C54 C 0.79862(12) 0.31193(19) 0.35205(12) 0.0493(9) Uani 1 1 d . . . . .
H54A H 0.8122 0.3450 0.3285 0.074 Uiso 1 1 calc R U . . .
H54B H 0.8190 0.2698 0.3527 0.074 Uiso 1 1 calc R U . . .
H54C H 0.7983 0.3334 0.3843 0.074 Uiso 1 1 calc R U . . .
C42 C 0.52731(12) 0.69183(19) 0.46924(12) 0.0539(10) Uani 1 1 d . . . . .
H42A H 0.4992 0.6599 0.4680 0.081 Uiso 1 1 calc R U . . .
H42B H 0.5507 0.6756 0.4938 0.081 Uiso 1 1 calc R U . . .
H42C H 0.5435 0.6930 0.4375 0.081 Uiso 1 1 calc R U . . .
C41 C 0.55352(13) 0.8161(2) 0.48189(14) 0.0704(12) Uani 1 1 d . . . . .
H41A H 0.5671 0.8186 0.4490 0.106 Uiso 1 1 calc R U . . .
H41B H 0.5789 0.7992 0.5042 0.106 Uiso 1 1 calc R U . . .
H41C H 0.5426 0.8626 0.4921 0.106 Uiso 1 1 calc R U . . .
C57 C 0.5993(2) 0.4228(3) 0.45524(16) 0.0427(13) Uani 0.803(8) 1 d . . P A 1
H57A H 0.5964 0.3912 0.4835 0.051 Uiso 0.803(8) 1 calc R U P A 1
H57B H 0.6300 0.4501 0.4591 0.051 Uiso 0.803(8) 1 calc R U P A 1
C58 C 0.5561(3) 0.4727(4) 0.45542(18) 0.096(3) Uani 0.803(8) 1 d . . P A 1
H58A H 0.5605 0.5078 0.4299 0.144 Uiso 0.803(8) 1 calc R U P A 1
H58B H 0.5540 0.4960 0.4870 0.144 Uiso 0.803(8) 1 calc R U P A 1
H58C H 0.5256 0.4466 0.4495 0.144 Uiso 0.803(8) 1 calc R U P A 1
C57A C 0.5758(9) 0.3999(12) 0.4505(7) 0.0427(13) Uani 0.197(8) 1 d . . P A 2
H57C H 0.5948 0.4369 0.4673 0.051 Uiso 0.197(8) 1 calc R U P A 2
H57D H 0.5734 0.3598 0.4730 0.051 Uiso 0.197(8) 1 calc R U P A 2
C58A C 0.5257(11) 0.4266(17) 0.4416(8) 0.096(3) Uani 0.197(8) 1 d . . P A 2
H58D H 0.5068 0.3917 0.4236 0.144 Uiso 0.197(8) 1 calc R U P A 2
H58E H 0.5276 0.4698 0.4228 0.144 Uiso 0.197(8) 1 calc R U P A 2
H58F H 0.5095 0.4359 0.4727 0.144 Uiso 0.197(8) 1 calc R U P A 2

loop_
_atom_site_aniso_label
_atom_site_aniso_U_11
_atom_site_aniso_U_22
_atom_site_aniso_U_33
_atom_site_aniso_U_23
_atom_site_aniso_U_13
_atom_site_aniso_U_12
Zn01 0.01926(15) 0.02119(16) 0.01692(15) -0.00091(13) 0.00192(12) -0.00023(13)
Zn02 0.01626(15) 0.02176(16) 0.01847(15) -0.00006(13) 0.00011(12) 0.00224(12)
Zn03 0.01863(15) 0.02066(16) 0.02061(16) -0.00237(13) 0.00042(12) 0.00184(13)
Cl1 0.0185(3) 0.0170(3) 0.0175(3) 0.0009(2) 0.0000(2) 0.0008(2)
Si2 0.0194(4) 0.0202(4) 0.0252(4) -0.0017(3) 0.0041(3) 0.0019(3)
Si1 0.0246(4) 0.0256(4) 0.0179(4) 0.0015(3) -0.0007(3) 0.0028(3)
Si3 0.0296(4) 0.0335(5) 0.0209(4) -0.0041(3) -0.0009(3) -0.0064(4)
N3 0.0160(11) 0.0177(11) 0.0224(11) 0.0016(9) 0.0007(9) 0.0011(9)
N1 0.0167(11) 0.0186(11) 0.0164(11) 0.0006(9) 0.0027(8) 0.0012(9)
N6 0.0266(12) 0.0247(12) 0.0154(11) -0.0014(9) 0.0004(9) -0.0005(10)
N2 0.0187(11) 0.0275(13) 0.0185(11) 0.0010(10) -0.0003(9) 0.0029(10)
N5 0.0217(11) 0.0210(12) 0.0176(11) 0.0012(9) 0.0040(9) 0.0004(9)
N4 0.0163(11) 0.0224(12) 0.0244(12) -0.0036(10) 0.0005(9) 0.0018(9)
N7 0.0368(14) 0.0221(13) 0.0252(13) 0.0004(10) 0.0029(10) 0.0035(11)
C19 0.0172(13) 0.0227(15) 0.0242(14) -0.0001(12) 0.0000(11) -0.0021(11)
C7 0.0168(13) 0.0173(14) 0.0200(13) -0.0030(11) 0.0001(10) 0.0038(10)
C5 0.0204(14) 0.0189(14) 0.0306(15) -0.0003(12) 0.0015(11) -0.0033(11)
C31 0.0263(14) 0.0243(15) 0.0176(13) 0.0023(11) 0.0003(11) 0.0041(12)
C23 0.0180(13) 0.0199(14) 0.0298(15) 0.0014(12) 0.0011(11) 0.0013(11)
C24 0.0163(13) 0.0189(14) 0.0260(14) -0.0024(11) 0.0045(11) -0.0027(11)
C9 0.0210(14) 0.0279(16) 0.0284(15) -0.0010(12) -0.0048(11) 0.0037(12)
C36 0.0273(14) 0.0249(15) 0.0152(13) 0.0031(11) 0.0000(11) 0.0054(12)
C12 0.0188(13) 0.0159(14) 0.0223(14) 0.0003(11) 0.0013(11) 0.0030(11)
C4 0.0257(15) 0.0175(14) 0.0280(15) 0.0009(12) 0.0021(12) 0.0014(11)
C3 0.0227(14) 0.0196(14) 0.0233(14) 0.0059(11) 0.0012(11) 0.0029(11)
C10 0.0176(13) 0.0256(15) 0.0309(15) 0.0000(13) 0.0057(11) 0.0019(11)
C8 0.0246(14) 0.0230(15) 0.0192(14) -0.0003(11) -0.0016(11) 0.0045(11)
C20 0.0191(14) 0.0240(15) 0.0318(16) -0.0071(12) 0.0031(12) -0.0007(12)
C43 0.0417(17) 0.0183(15) 0.0306(16) 0.0010(13) -0.0013(13) 0.0002(13)
C22 0.0218(14) 0.0309(16) 0.0266(15) -0.0002(13) -0.0036(11) -0.0035(12)
C51 0.0370(16) 0.0215(15) 0.0285(15) 0.0009(12) 0.0034(13) 0.0074(13)
C27 0.0200(14) 0.0273(16) 0.0311(15) 0.0019(12) 0.0047(12) 0.0033(12)
C6 0.0244(14) 0.0197(14) 0.0308(15) 0.0014(12) 0.0056(12) -0.0013(12)
C1 0.0255(14) 0.0215(15) 0.0239(14) 0.0047(12) 0.0043(11) 0.0012(12)
C35 0.0332(16) 0.0295(16) 0.0201(14) -0.0016(12) -0.0008(12) 0.0019(13)
C21 0.0221(14) 0.0326(17) 0.0268(15) -0.0106(13) 0.0020(12) -0.0035(12)
C32 0.0252(15) 0.0339(17) 0.0224(14) 0.0019(13) 0.0016(12) 0.0030(12)
C2 0.0254(14) 0.0208(15) 0.0234(14) 0.0057(12) 0.0028(11) 0.0003(12)
C44 0.0433(18) 0.0265(17) 0.0304(16) 0.0004(13) 0.0040(14) -0.0025(14)
C15 0.0369(17) 0.0316(17) 0.0235(15) -0.0022(13) -0.0001(13) 0.0028(13)
C11 0.0237(14) 0.0282(16) 0.0208(14) 0.0026(12) 0.0050(11) 0.0033(12)
C25 0.0425(18) 0.0266(16) 0.0284(16) -0.0013(13) 0.0106(13) 0.0075(13)
C14 0.0349(16) 0.0326(17) 0.0245(15) 0.0038(13) 0.0005(12) 0.0034(13)
C47 0.0400(17) 0.0267(16) 0.0306(16) 0.0038(13) 0.0030(13) -0.0034(14)
C34 0.0413(18) 0.0414(19) 0.0198(15) -0.0065(13) 0.0037(13) 0.0104(15)
C45 0.0439(18) 0.0267(16) 0.0301(16) 0.0055(13) 0.0029(14) -0.0036(14)
C13 0.0342(17) 0.0354(17) 0.0269(16) 0.0063(13) -0.0056(13) 0.0024(14)
C30 0.0234(15) 0.0425(19) 0.0444(19) 0.0009(15) 0.0042(13) -0.0057(14)
C33 0.0276(15) 0.0461(19) 0.0231(15) 0.0004(14) 0.0075(12) 0.0052(14)
C52 0.0395(18) 0.0314(17) 0.0335(17) -0.0023(14) 0.0031(13) 0.0040(14)
C38 0.0379(18) 0.0398(18) 0.0300(17) -0.0018(14) 0.0035(13) -0.0158(15)
C26 0.0294(16) 0.0274(17) 0.0424(18) -0.0103(14) 0.0067(14) 0.0016(13)
C29 0.0339(17) 0.0415(19) 0.0371(18) 0.0091(15) 0.0099(14) 0.0021(14)
C53 0.0370(17) 0.0402(19) 0.0337(17) 0.0070(15) 0.0084(14) 0.0083(14)
C39 0.0329(17) 0.060(2) 0.0297(17) -0.0104(15) -0.0084(14) -0.0021(16)
C55 0.0489(19) 0.0329(17) 0.0220(15) -0.0047(13) 0.0004(13) 0.0145(15)
C28 0.0317(17) 0.0378(18) 0.0460(19) 0.0035(15) 0.0164(15) 0.0097(14)
C16 0.051(2) 0.0326(18) 0.0350(18) -0.0081(14) -0.0001(15) 0.0102(15)
C37 0.053(2) 0.0377(19) 0.0353(18) -0.0066(15) 0.0008(15) -0.0098(16)
C18 0.056(2) 0.0296(18) 0.053(2) -0.0122(16) 0.0076(17) -0.0062(16)
C49 0.0361(18) 0.045(2) 0.045(2) 0.0012(16) 0.0044(15) 0.0068(15)
C50 0.045(2) 0.055(2) 0.0390(19) 0.0025(17) -0.0006(15) -0.0013(17)
C56 0.067(2) 0.051(2) 0.0256(17) 0.0057(16) 0.0032(16) 0.0171(18)
C48 0.0379(18) 0.0376(19) 0.053(2) 0.0022(16) -0.0022(15) 0.0072(15)
C17 0.061(2) 0.050(2) 0.0271(17) -0.0120(15) -0.0040(15) 0.0085(18)
C46 0.079(3) 0.042(2) 0.039(2) 0.0074(16) 0.0158(18) 0.0033(19)
C40 0.052(2) 0.091(3) 0.0282(18) -0.0096(18) -0.0114(16) 0.024(2)
C54 0.045(2) 0.064(2) 0.0388(19) -0.0002(17) 0.0014(16) 0.0125(18)
C42 0.044(2) 0.077(3) 0.040(2) -0.0085(19) -0.0092(16) 0.0209(19)
C41 0.045(2) 0.101(3) 0.065(3) -0.017(2) -0.0203(19) -0.018(2)
C57 0.058(4) 0.047(3) 0.0236(19) 0.001(2) -0.002(2) 0.019(2)
C58 0.129(6) 0.132(7) 0.028(3) 0.012(3) 0.010(3) 0.095(5)
C57A 0.058(4) 0.047(3) 0.0236(19) 0.001(2) -0.002(2) 0.019(2)
C58A 0.129(6) 0.132(7) 0.028(3) 0.012(3) 0.010(3) 0.095(5)

loop_
_atom_type_symbol
_atom_type_description
_atom_type_scat_dispersion_real
_atom_type_scat_dispersion_imag
_atom_type_scat_source
C C 0.0033 0.0016 'International Tables Vol C Tables 4.2.6.8 and 6.1.1.4'
H H 0.0000 0.0000 'International Tables Vol C Tables 4.2.6.8 and 6.1.1.4'
Cl Cl 0.1484 0.1585 'International Tables Vol C Tables 4.2.6.8 and 6.1.1.4'
N N 0.0061 0.0033 'International Tables Vol C Tables 4.2.6.8 and 6.1.1.4'
Si Si 0.0817 0.0704 'International Tables Vol C Tables 4.2.6.8 and 6.1.1.4'
Zn Zn 0.2839 1.4301 'International Tables Vol C Tables 4.2.6.8 and 6.1.1.4'

loop_
_geom_angle_atom_site_label_1
_geom_angle_atom_site_label_2
_geom_angle_atom_site_label_3
_geom_angle
_geom_angle_site_symmetry_1
_geom_angle_site_symmetry_3
_geom_angle_publ_flag
N6 Zn01 N1 155.51(9) . . ?
N6 Zn01 N5 90.23(8) . . ?
N1 Zn01 N5 102.04(8) . . ?
N6 Zn01 Cl1 107.63(6) . . ?
N1 Zn01 Cl1 92.26(6) . . ?
N5 Zn01 Cl1 95.91(6) . . ?
N6 Zn01 Zn03 110.11(6) . . ?
N1 Zn01 Zn03 92.72(6) . . ?
N5 Zn01 Zn03 41.28(6) . . ?
Cl1 Zn01 Zn03 55.859(15) . . ?
N6 Zn01 Zn02 159.75(6) . . ?
N1 Zn01 Zn02 42.51(6) . . ?
N5 Zn01 Zn02 91.44(6) . . ?
Cl1 Zn01 Zn02 52.125(15) . . ?
Zn03 Zn01 Zn02 60.276(9) . . ?
N2 Zn02 N3 149.55(9) . . ?
N2 Zn02 N1 90.19(8) . . ?
N3 Zn02 N1 101.85(8) . . ?
N2 Zn02 Cl1 111.06(7) . . ?
N3 Zn02 Cl1 96.27(6) . . ?
N1 Zn02 Cl1 93.11(6) . . ?
N2 Zn02 Zn03 167.07(7) . . ?
N3 Zn02 Zn03 42.73(6) . . ?
N1 Zn02 Zn03 89.13(5) . . ?
Cl1 Zn02 Zn03 56.107(15) . . ?
N2 Zn02 Zn01 114.30(6) . . ?
N3 Zn02 Zn01 91.85(6) . . ?
N1 Zn02 Zn01 39.79(5) . . ?
Cl1 Zn02 Zn01 55.670(15) . . ?
Zn03 Zn02 Zn01 58.649(9) . . ?
N4 Zn03 N5 154.19(9) . . ?
N4 Zn03 N3 90.52(8) . . ?
N5 Zn03 N3 103.37(8) . . ?
N4 Zn03 Cl1 102.83(6) . . ?
N5 Zn03 Cl1 98.71(6) . . ?
N3 Zn03 Cl1 90.66(6) . . ?
N4 Zn03 Zn01 158.40(6) . . ?
N5 Zn03 Zn01 44.29(6) . . ?
N3 Zn03 Zn01 92.30(6) . . ?
Cl1 Zn03 Zn01 55.739(15) . . ?
N4 Zn03 Zn02 109.90(6) . . ?
N5 Zn03 Zn02 94.47(6) . . ?
N3 Zn03 Zn02 40.60(6) . . ?
Cl1 Zn03 Zn02 52.402(15) . . ?
Zn01 Zn03 Zn02 61.075(10) . . ?
Zn02 Cl1 Zn01 72.205(18) . . ?
Zn02 Cl1 Zn03 71.490(18) . . ?
Zn01 Cl1 Zn03 68.402(17) . . ?
N4 Si2 C26 105.69(11) . . ?
N4 Si2 C25 114.33(11) . . ?
C26 Si2 C25 107.30(14) . . ?
N4 Si2 C27 111.49(11) . . ?
C26 Si2 C27 108.39(13) . . ?
C25 Si2 C27 109.35(12) . . ?
N2 Si1 C13 105.85(11) . . ?
N2 Si1 C14 113.04(12) . . ?
C13 Si1 C14 107.30(13) . . ?
N2 Si1 C15 112.97(12) . . ?
C13 Si1 C15 108.24(13) . . ?
C14 Si1 C15 109.14(13) . . ?
N6 Si3 C38 105.59(12) . . ?
N6 Si3 C37 113.87(13) . . ?
C38 Si3 C37 108.00(14) . . ?
N6 Si3 C39 112.13(13) . . ?
C38 Si3 C39 107.87(14) . . ?
C37 Si3 C39 109.09(14) . . ?
C19 N3 C5 115.85(19) . . ?
C19 N3 Zn02 116.18(15) . . ?
C5 N3 Zn02 111.48(14) . . ?
C19 N3 Zn03 102.90(15) . . ?
C5 N3 Zn03 111.59(15) . . ?
Zn02 N3 Zn03 96.67(9) . . ?
C7 N1 C3 114.70(19) . . ?
C7 N1 Zn01 117.14(15) . . ?
C3 N1 Zn01 112.69(14) . . ?
C7 N1 Zn02 102.04(14) . . ?
C3 N1 Zn02 110.31(14) . . ?
Zn01 N1 Zn02 97.69(8) . . ?
C36 N6 Si3 131.29(18) . . ?
C36 N6 Zn01 108.29(16) . . ?
Si3 N6 Zn01 120.18(11) . . ?
C12 N2 Si1 129.75(17) . . ?
C12 N2 Zn02 107.50(15) . . ?
Si1 N2 Zn02 122.36(11) . . ?
C31 N5 C1 114.27(19) . . ?
C31 N5 Zn03 119.90(16) . . ?
C1 N5 Zn03 111.28(15) . . ?
C31 N5 Zn01 102.75(15) . . ?
C1 N5 Zn01 111.77(15) . . ?
Zn03 N5 Zn01 94.43(8) . . ?
C24 N4 Si2 132.77(17) . . ?
C24 N4 Zn03 108.42(15) . . ?
Si2 N4 Zn03 118.77(11) . . ?
C51 N7 C55 110.8(2) . . ?
C51 N7 C43 111.7(2) . . ?
C55 N7 C43 106.1(2) . . ?
C51 N7 C47 106.9(2) . . ?
C55 N7 C47 111.2(2) . . ?
C43 N7 C47 110.2(2) . . ?
C20 C19 C24 120.2(2) . . ?
C20 C19 N3 121.1(2) . . ?
C24 C19 N3 118.5(2) . . ?
C8 C7 C12 120.7(2) . . ?
C8 C7 N1 120.4(2) . . ?
C12 C7 N1 118.8(2) . . ?
N3 C5 C6 111.7(2) . . ?
N3 C5 C4 113.1(2) . . ?
C6 C5 C4 109.1(2) . . ?
N3 C5 H5 107.6 . . ?
C6 C5 H5 107.6 . . ?
C4 C5 H5 107.6 . . ?
C32 C31 C36 120.2(2) . . ?
C32 C31 N5 121.0(2) . . ?
C36 C31 N5 118.8(2) . . ?
C22 C23 C24 122.4(2) . . ?
C22 C23 H23 118.8 . . ?
C24 C23 H23 118.8 . . ?
N4 C24 C23 124.3(2) . . ?
N4 C24 C19 119.4(2) . . ?
C23 C24 C19 116.2(2) . . ?
C10 C9 C8 118.3(2) . . ?
C10 C9 H9 120.9 . . ?
C8 C9 H9 120.9 . . ?
N6 C36 C35 123.6(2) . . ?
N6 C36 C31 119.9(2) . . ?
C35 C36 C31 116.5(2) . . ?
N2 C12 C11 123.9(2) . . ?
N2 C12 C7 119.9(2) . . ?
C11 C12 C7 116.2(2) . . ?
C3 C4 C5 114.8(2) . . ?
C3 C4 H4A 108.6 . . ?
C5 C4 H4A 108.6 . . ?
C3 C4 H4B 108.6 . . ?
C5 C4 H4B 108.6 . . ?
H4A C4 H4B 107.5 . . ?
N1 C3 C2 113.5(2) . . ?
N1 C3 C4 112.3(2) . . ?
C2 C3 C4 108.8(2) . . ?
N1 C3 H3 107.3 . . ?
C2 C3 H3 107.3 . . ?
C4 C3 H3 107.3 . . ?
C9 C10 C11 120.6(2) . . ?
C9 C10 H10 119.7 . . ?
C11 C10 H10 119.7 . . ?
C7 C8 C9 122.0(2) . . ?
C7 C8 H8 119.0 . . ?
C9 C8 H8 119.0 . . ?
C21 C20 C19 121.6(2) . . ?
C21 C20 H20 119.2 . . ?
C19 C20 H20 119.2 . . ?
C44 C43 N7 116.3(2) . . ?
C44 C43 H43A 108.2 . . ?
N7 C43 H43A 108.2 . . ?
C44 C43 H43B 108.2 . . ?
N7 C43 H43B 108.2 . . ?
H43A C43 H43B 107.4 . . ?
C23 C22 C21 120.5(2) . . ?
C23 C22 H22 119.7 . . ?
C21 C22 H22 119.7 . . ?
N7 C51 C52 115.9(2) . . ?
N7 C51 H51A 108.3 . . ?
C52 C51 H51A 108.3 . . ?
N7 C51 H51B 108.3 . . ?
C52 C51 H51B 108.3 . . ?
H51A C51 H51B 107.4 . . ?
C30 C27 C28 109.3(2) . . ?
C30 C27 C29 108.2(2) . . ?
C28 C27 C29 108.9(2) . . ?
C30 C27 Si2 109.79(19) . . ?
C28 C27 Si2 111.14(19) . . ?
C29 C27 Si2 109.45(18) . . ?
C5 C6 C1 115.1(2) . . ?
C5 C6 H6A 108.5 . . ?
C1 C6 H6A 108.5 . . ?
C5 C6 H6B 108.5 . . ?
C1 C6 H6B 108.5 . . ?
H6A C6 H6B 107.5 . . ?
N5 C1 C6 114.1(2) . . ?
N5 C1 C2 111.7(2) . . ?
C6 C1 C2 109.4(2) . . ?
N5 C1 H1 107.1 . . ?
C6 C1 H1 107.1 . . ?
C2 C1 H1 107.1 . . ?
C34 C35 C36 122.1(3) . . ?
C34 C35 H35 118.9 . . ?
C36 C35 H35 118.9 . . ?
C22 C21 C20 119.0(2) . . ?
C22 C21 H21 120.5 . . ?
C20 C21 H21 120.5 . . ?
C33 C32 C31 122.0(3) . . ?
C33 C32 H32 119.0 . . ?
C31 C32 H32 119.0 . . ?
C3 C2 C1 114.6(2) . . ?
C3 C2 H2A 108.6 . . ?
C1 C2 H2A 108.6 . . ?
C3 C2 H2B 108.6 . . ?
C1 C2 H2B 108.6 . . ?
H2A C2 H2B 107.6 . . ?
C43 C44 C45 109.3(2) . . ?
C43 C44 H44A 109.8 . . ?
C45 C44 H44A 109.8 . . ?
C43 C44 H44B 109.8 . . ?
C45 C44 H44B 109.8 . . ?
H44A C44 H44B 108.3 . . ?
C16 C15 C18 108.6(2) . . ?
C16 C15 C17 108.1(2) . . ?
C18 C15 C17 108.8(3) . . ?
C16 C15 Si1 110.91(19) . . ?
C18 C15 Si1 110.18(19) . . ?
C17 C15 Si1 110.2(2) . . ?
C10 C11 C12 122.3(2) . . ?
C10 C11 H11 118.9 . . ?
C12 C11 H11 118.9 . . ?
Si2 C25 H25A 109.5 . . ?
Si2 C25 H25B 109.5 . . ?
H25A C25 H25B 109.5 . . ?
Si2 C25 H25C 109.5 . . ?
H25A C25 H25C 109.5 . . ?
H25B C25 H25C 109.5 . . ?
Si1 C14 H14A 109.5 . . ?
Si1 C14 H14B 109.5 . . ?
H14A C14 H14B 109.5 . . ?
Si1 C14 H14C 109.5 . . ?
H14A C14 H14C 109.5 . . ?
H14B C14 H14C 109.5 . . ?
C48 C47 N7 115.1(2) . . ?
C48 C47 H47A 108.5 . . ?
N7 C47 H47A 108.5 . . ?
C48 C47 H47B 108.5 . . ?
N7 C47 H47B 108.5 . . ?
H47A C47 H47B 107.5 . . ?
C33 C34 C35 120.6(3) . . ?
C33 C34 H34 119.7 . . ?
C35 C34 H34 119.7 . . ?
C46 C45 C44 113.4(2) . . ?
C46 C45 H45A 108.9 . . ?
C44 C45 H45A 108.9 . . ?
C46 C45 H45B 108.9 . . ?
C44 C45 H45B 108.9 . . ?
H45A C45 H45B 107.7 . . ?
Si1 C13 H13A 109.5 . . ?
Si1 C13 H13B 109.5 . . ?
H13A C13 H13B 109.5 . . ?
Si1 C13 H13C 109.5 . . ?
H13A C13 H13C 109.5 . . ?
H13B C13 H13C 109.5 . . ?
C27 C30 H30A 109.5 . . ?
C27 C30 H30B 109.5 . . ?
H30A C30 H30B 109.5 . . ?
C27 C30 H30C 109.5 . . ?
H30A C30 H30C 109.5 . . ?
H30B C30 H30C 109.5 . . ?
C34 C33 C32 118.7(3) . . ?
C34 C33 H33 120.7 . . ?
C32 C33 H33 120.7 . . ?
C51 C52 C53 109.7(2) . . ?
C51 C52 H52A 109.7 . . ?
C53 C52 H52A 109.7 . . ?
C51 C52 H52B 109.7 . . ?
C53 C52 H52B 109.7 . . ?
H52A C52 H52B 108.2 . . ?
Si3 C38 H38A 109.5 . . ?
Si3 C38 H38B 109.5 . . ?
H38A C38 H38B 109.5 . . ?
Si3 C38 H38C 109.5 . . ?
H38A C38 H38C 109.5 . . ?
H38B C38 H38C 109.5 . . ?
Si2 C26 H26A 109.5 . . ?
Si2 C26 H26B 109.5 . . ?
H26A C26 H26B 109.5 . . ?
Si2 C26 H26C 109.5 . . ?
H26A C26 H26C 109.5 . . ?
H26B C26 H26C 109.5 . . ?
C27 C29 H29A 109.5 . . ?
C27 C29 H29B 109.5 . . ?
H29A C29 H29B 109.5 . . ?
C27 C29 H29C 109.5 . . ?
H29A C29 H29C 109.5 . . ?
H29B C29 H29C 109.5 . . ?
C54 C53 C52 112.5(3) . . ?
C54 C53 H53A 109.1 . . ?
C52 C53 H53A 109.1 . . ?
C54 C53 H53B 109.1 . . ?
C52 C53 H53B 109.1 . . ?
H53A C53 H53B 107.8 . . ?
C40 C39 C42 107.9(3) . . ?
C40 C39 C41 108.8(3) . . ?
C42 C39 C41 109.2(3) . . ?
C40 C39 Si3 110.0(2) . . ?
C42 C39 Si3 110.6(2) . . ?
C41 C39 Si3 110.3(2) . . ?
C56 C55 N7 115.6(2) . . ?
C56 C55 H55A 108.4 . . ?
N7 C55 H55A 108.4 . . ?
C56 C55 H55B 108.4 . . ?
N7 C55 H55B 108.4 . . ?
H55A C55 H55B 107.5 . . ?
C27 C28 H28A 109.5 . . ?
C27 C28 H28B 109.5 . . ?
H28A C28 H28B 109.5 . . ?
C27 C28 H28C 109.5 . . ?
H28A C28 H28C 109.5 . . ?
H28B C28 H28C 109.5 . . ?
C15 C16 H16A 109.5 . . ?
C15 C16 H16B 109.5 . . ?
H16A C16 H16B 109.5 . . ?
C15 C16 H16C 109.5 . . ?
H16A C16 H16C 109.5 . . ?
H16B C16 H16C 109.5 . . ?
Si3 C37 H37A 109.5 . . ?
Si3 C37 H37B 109.5 . . ?
H37A C37 H37B 109.5 . . ?
Si3 C37 H37C 109.5 . . ?
H37A C37 H37C 109.5 . . ?
H37B C37 H37C 109.5 . . ?
C15 C18 H18A 109.5 . . ?
C15 C18 H18B 109.5 . . ?
H18A C18 H18B 109.5 . . ?
C15 C18 H18C 109.5 . . ?
H18A C18 H18C 109.5 . . ?
H18B C18 H18C 109.5 . . ?
C50 C49 C48 114.5(3) . . ?
C50 C49 H49A 108.6 . . ?
C48 C49 H49A 108.6 . . ?
C50 C49 H49B 108.6 . . ?
C48 C49 H49B 108.6 . . ?
H49A C49 H49B 107.6 . . ?
C49 C50 H50A 109.5 . . ?
C49 C50 H50B 109.5 . . ?
H50A C50 H50B 109.5 . . ?
C49 C50 H50C 109.5 . . ?
H50A C50 H50C 109.5 . . ?
H50B C50 H50C 109.5 . . ?
C57A C56 C55 124.3(9) . . ?
C55 C56 C57 108.5(3) . . ?
C55 C56 H56A 110.0 . . ?
C57 C56 H56A 110.0 . . ?
C55 C56 H56B 110.0 . . ?
C57 C56 H56B 110.0 . . ?
H56A C56 H56B 108.4 . . ?
C57A C56 H56C 106.3 . . ?
C55 C56 H56C 106.3 . . ?
C57A C56 H56D 106.3 . . ?
C55 C56 H56D 106.3 . . ?
H56C C56 H56D 106.4 . . ?
C47 C48 C49 111.4(3) . . ?
C47 C48 H48A 109.4 . . ?
C49 C48 H48A 109.4 . . ?
C47 C48 H48B 109.4 . . ?
C49 C48 H48B 109.4 . . ?
H48A C48 H48B 108.0 . . ?
C15 C17 H17A 109.5 . . ?
C15 C17 H17B 109.5 . . ?
H17A C17 H17B 109.5 . . ?
C15 C17 H17C 109.5 . . ?
H17A C17 H17C 109.5 . . ?
H17B C17 H17C 109.5 . . ?
C45 C46 H46A 109.5 . . ?
C45 C46 H46B 109.5 . . ?
H46A C46 H46B 109.5 . . ?
C45 C46 H46C 109.5 . . ?
H46A C46 H46C 109.5 . . ?
H46B C46 H46C 109.5 . . ?
C39 C40 H40A 109.5 . . ?
C39 C40 H40B 109.5 . . ?
H40A C40 H40B 109.5 . . ?
C39 C40 H40C 109.5 . . ?
H40A C40 H40C 109.5 . . ?
H40B C40 H40C 109.5 . . ?
C53 C54 H54A 109.5 . . ?
C53 C54 H54B 109.5 . . ?
H54A C54 H54B 109.5 . . ?
C53 C54 H54C 109.5 . . ?
H54A C54 H54C 109.5 . . ?
H54B C54 H54C 109.5 . . ?
C39 C42 H42A 109.5 . . ?
C39 C42 H42B 109.5 . . ?
H42A C42 H42B 109.5 . . ?
C39 C42 H42C 109.5 . . ?
H42A C42 H42C 109.5 . . ?
H42B C42 H42C 109.5 . . ?
C39 C41 H41A 109.5 . . ?
C39 C41 H41B 109.5 . . ?
H41A C41 H41B 109.5 . . ?
C39 C41 H41C 109.5 . . ?
H41A C41 H41C 109.5 . . ?
H41B C41 H41C 109.5 . . ?
C58 C57 C56 114.0(4) . . ?
C58 C57 H57A 108.7 . . ?
C56 C57 H57A 108.7 . . ?
C58 C57 H57B 108.7 . . ?
C56 C57 H57B 108.7 . . ?
H57A C57 H57B 107.6 . . ?
C57 C58 H58A 109.5 . . ?
C57 C58 H58B 109.5 . . ?
H58A C58 H58B 109.5 . . ?
C57 C58 H58C 109.5 . . ?
H58A C58 H58C 109.5 . . ?
H58B C58 H58C 109.5 . . ?
C56 C57A C58A 116.5(16) . . ?
C56 C57A H57C 108.2 . . ?
C58A C57A H57C 108.2 . . ?
C56 C57A H57D 108.2 . . ?
C58A C57A H57D 108.2 . . ?
H57C C57A H57D 107.3 . . ?
C57A C58A H58D 109.5 . . ?
C57A C58A H58E 109.5 . . ?
H58D C58A H58E 109.5 . . ?
C57A C58A H58F 109.5 . . ?
H58D C58A H58F 109.5 . . ?
H58E C58A H58F 109.5 . . ?

loop_
_geom_bond_atom_site_label_1
_geom_bond_atom_site_label_2
_geom_bond_distance
_geom_bond_site_symmetry_2
_geom_bond_publ_flag
Zn01 N6 1.910(2) . ?
Zn01 N1 1.949(2) . ?
Zn01 N5 2.062(2) . ?
Zn01 Cl1 2.6173(6) . ?
Zn01 Zn03 2.9444(4) . ?
Zn01 Zn02 3.0177(4) . ?
Zn02 N2 1.916(2) . ?
Zn02 N3 1.962(2) . ?
Zn02 N1 2.058(2) . ?
Zn02 Cl1 2.5017(7) . ?
Zn02 Zn03 2.9942(4) . ?
Zn03 N4 1.906(2) . ?
Zn03 N5 1.948(2) . ?
Zn03 N3 2.046(2) . ?
Zn03 Cl1 2.6210(6) . ?
Si2 N4 1.714(2) . ?
Si2 C26 1.870(3) . ?
Si2 C25 1.877(3) . ?
Si2 C27 1.900(3) . ?
Si1 N2 1.716(2) . ?
Si1 C13 1.873(3) . ?
Si1 C14 1.877(3) . ?
Si1 C15 1.897(3) . ?
Si3 N6 1.709(2) . ?
Si3 C38 1.870(3) . ?
Si3 C37 1.878(3) . ?
Si3 C39 1.895(3) . ?
N3 C19 1.447(3) . ?
N3 C5 1.502(3) . ?
N1 C7 1.450(3) . ?
N1 C3 1.504(3) . ?
N6 C36 1.397(3) . ?
N2 C12 1.388(3) . ?
N5 C31 1.446(3) . ?
N5 C1 1.506(3) . ?
N4 C24 1.391(3) . ?
N7 C51 1.515(3) . ?
N7 C55 1.522(3) . ?
N7 C43 1.522(3) . ?
N7 C47 1.525(3) . ?
C19 C20 1.391(3) . ?
C19 C24 1.432(3) . ?
C7 C8 1.378(3) . ?
C7 C12 1.424(3) . ?
C5 C6 1.532(4) . ?
C5 C4 1.543(3) . ?
C5 H5 1.0000 . ?
C31 C32 1.389(4) . ?
C31 C36 1.423(4) . ?
C23 C22 1.382(4) . ?
C23 C24 1.409(3) . ?
C23 H23 0.9500 . ?
C9 C10 1.382(4) . ?
C9 C8 1.394(3) . ?
C9 H9 0.9500 . ?
C36 C35 1.409(4) . ?
C12 C11 1.408(3) . ?
C4 C3 1.542(4) . ?
C4 H4A 0.9900 . ?
C4 H4B 0.9900 . ?
C3 C2 1.534(3) . ?
C3 H3 1.0000 . ?
C10 C11 1.388(4) . ?
C10 H10 0.9500 . ?
C8 H8 0.9500 . ?
C20 C21 1.385(4) . ?
C20 H20 0.9500 . ?
C43 C44 1.512(4) . ?
C43 H43A 0.9900 . ?
C43 H43B 0.9900 . ?
C22 C21 1.383(4) . ?
C22 H22 0.9500 . ?
C51 C52 1.521(4) . ?
C51 H51A 0.9900 . ?
C51 H51B 0.9900 . ?
C27 C30 1.531(4) . ?
C27 C28 1.533(4) . ?
C27 C29 1.536(4) . ?
C6 C1 1.534(4) . ?
C6 H6A 0.9900 . ?
C6 H6B 0.9900 . ?
C1 C2 1.539(3) . ?
C1 H1 1.0000 . ?
C35 C34 1.386(4) . ?
C35 H35 0.9500 . ?
C21 H21 0.9500 . ?
C32 C33 1.384(4) . ?
C32 H32 0.9500 . ?
C2 H2A 0.9900 . ?
C2 H2B 0.9900 . ?
C44 C45 1.527(4) . ?
C44 H44A 0.9900 . ?
C44 H44B 0.9900 . ?
C15 C16 1.532(4) . ?
C15 C18 1.534(4) . ?
C15 C17 1.537(4) . ?
C11 H11 0.9500 . ?
C25 H25A 0.9800 . ?
C25 H25B 0.9800 . ?
C25 H25C 0.9800 . ?
C14 H14A 0.9800 . ?
C14 H14B 0.9800 . ?
C14 H14C 0.9800 . ?
C47 C48 1.516(4) . ?
C47 H47A 0.9900 . ?
C47 H47B 0.9900 . ?
C34 C33 1.380(4) . ?
C34 H34 0.9500 . ?
C45 C46 1.509(4) . ?
C45 H45A 0.9900 . ?
C45 H45B 0.9900 . ?
C13 H13A 0.9800 . ?
C13 H13B 0.9800 . ?
C13 H13C 0.9800 . ?
C30 H30A 0.9800 . ?
C30 H30B 0.9800 . ?
C30 H30C 0.9800 . ?
C33 H33 0.9500 . ?
C52 C53 1.525(4) . ?
C52 H52A 0.9900 . ?
C52 H52B 0.9900 . ?
C38 H38A 0.9800 . ?
C38 H38B 0.9800 . ?
C38 H38C 0.9800 . ?
C26 H26A 0.9800 . ?
C26 H26B 0.9800 . ?
C26 H26C 0.9800 . ?
C29 H29A 0.9800 . ?
C29 H29B 0.9800 . ?
C29 H29C 0.9800 . ?
C53 C54 1.524(4) . ?
C53 H53A 0.9900 . ?
C53 H53B 0.9900 . ?
C39 C40 1.531(4) . ?
C39 C42 1.535(4) . ?
C39 C41 1.542(4) . ?
C55 C56 1.519(4) . ?
C55 H55A 0.9900 . ?
C55 H55B 0.9900 . ?
C28 H28A 0.9800 . ?
C28 H28B 0.9800 . ?
C28 H28C 0.9800 . ?
C16 H16A 0.9800 . ?
C16 H16B 0.9800 . ?
C16 H16C 0.9800 . ?
C37 H37A 0.9800 . ?
C37 H37B 0.9800 . ?
C37 H37C 0.9800 . ?
C18 H18A 0.9800 . ?
C18 H18B 0.9800 . ?
C18 H18C 0.9800 . ?
C49 C50 1.495(4) . ?
C49 C48 1.526(4) . ?
C49 H49A 0.9900 . ?
C49 H49B 0.9900 . ?
C50 H50A 0.9800 . ?
C50 H50B 0.9800 . ?
C50 H50C 0.9800 . ?
C56 C57A 1.44(2) . ?
C56 C57 1.552(5) . ?
C56 H56A 0.9900 . ?
C56 H56B 0.9900 . ?
C56 H56C 0.9900 . ?
C56 H56D 0.9900 . ?
C48 H48A 0.9900 . ?
C48 H48B 0.9900 . ?
C17 H17A 0.9800 . ?
C17 H17B 0.9800 . ?
C17 H17C 0.9800 . ?
C46 H46A 0.9800 . ?
C46 H46B 0.9800 . ?
C46 H46C 0.9800 . ?
C40 H40A 0.9800 . ?
C40 H40B 0.9800 . ?
C40 H40C 0.9800 . ?
C54 H54A 0.9800 . ?
C54 H54B 0.9800 . ?
C54 H54C 0.9800 . ?
C42 H42A 0.9800 . ?
C42 H42B 0.9800 . ?
C42 H42C 0.9800 . ?
C41 H41A 0.9800 . ?
C41 H41B 0.9800 . ?
C41 H41C 0.9800 . ?
C57 C58 1.515(6) . ?
C57 H57A 0.9900 . ?
C57 H57B 0.9900 . ?
C58 H58A 0.9800 . ?
C58 H58B 0.9800 . ?
C58 H58C 0.9800 . ?
C57A C58A 1.48(3) . ?
C57A H57C 0.9900 . ?
C57A H57D 0.9900 . ?
C58A H58D 0.9800 . ?
C58A H58E 0.9800 . ?
C58A H58F 0.9800 . ?
